data_2223312
loop_
_publ_author_name
'Prisyazhnaya, Elena V.'
'Odarich, Irina'
'Fritsky, Igor O.'
'Gumienna-Kontecka, El\.zbieta'
'Iskenderov, Turganbay S.'

_publ_section_title
;
 Potassium 2-(<i>N</i>-hydroxycarbamoyl)acetate monohydrate
;
_journal_coeditor_code BV2123
_journal_issue 10
_journal_name_full 'Acta Crystallographica Section E'
_journal_page_first m1254
_journal_page_last m1255
_journal_paper_doi 10.1107/S1600536809038434
_journal_volume 65
_journal_year 2009
_chemical_formula_iupac 'K +, C3 H4 N O4 -, H2 O1'
_chemical_formula_moiety 'K +, C3 H4 N O4 -, H2 O1'
_chemical_formula_sum 'C3 H6 K N O5'
_chemical_formula_weight 175.19
_chemical_name_systematic
;
Potassium 2-(<i>N</i>-hydroxycarbamoyl)acetate monohydrate
;
_space_group_IT_number 14
_symmetry_cell_setting monoclinic
_symmetry_space_group_name_Hall '-P 2ybc'
_symmetry_space_group_name_H-M 'P 1 21/c 1'
_atom_sites_solution_hydrogens geom
_atom_sites_solution_primary direct
_atom_sites_solution_secondary difmap
_audit_creation_method SHELXL-97
_cell_angle_alpha 90.00
_cell_angle_beta 105.41(3)
_cell_angle_gamma 90.00
_cell_formula_units_Z 4
_cell_length_a 7.4570(10)
_cell_length_b 13.002(3)
_cell_length_c 6.8160(10)
_cell_measurement_reflns_used 567
_cell_measurement_temperature 100(2)
_cell_measurement_theta_max 27.48
_cell_measurement_theta_min 3.50
_cell_volume 637.1(2)
_computing_cell_refinement 'SAINT (Bruker, 1999)'
_computing_data_collection 'SMART (Bruker, 2001)'
_computing_data_reduction 'SAINT (Bruker, 1999)'
_computing_molecular_graphics 'SHELXTL (Sheldrick, 2008)'
_computing_publication_material 'SHELXL97 (Sheldrick, 2008)'
_computing_structure_refinement 'SHELXL97 (Sheldrick, 2008)'
_computing_structure_solution 'SHELXS97 (Sheldrick, 2008)'
_diffrn_ambient_temperature 100(2)
_diffrn_measured_fraction_theta_full 0.996
_diffrn_measured_fraction_theta_max 0.940
_diffrn_measurement_device_type 'Bruker SMART CCD area-detector'
_diffrn_measurement_method \w
_diffrn_radiation_monochromator graphite
_diffrn_radiation_source 'fine-focus sealed tube'
_diffrn_radiation_type MoK\a
_diffrn_radiation_wavelength 0.71073
_diffrn_reflns_av_R_equivalents 0.0251
_diffrn_reflns_av_sigmaI/netI 0.0185
_diffrn_reflns_limit_h_max 9
_diffrn_reflns_limit_h_min -9
_diffrn_reflns_limit_k_max 17
_diffrn_reflns_limit_k_min -17
_diffrn_reflns_limit_l_max 9
_diffrn_reflns_limit_l_min -6
_diffrn_reflns_number 3974
_diffrn_reflns_theta_full 25.00
_diffrn_reflns_theta_max 28.39
_diffrn_reflns_theta_min 3.47
_exptl_absorpt_coefficient_mu 0.798
_exptl_absorpt_correction_T_max 0.914
_exptl_absorpt_correction_T_min 0.829
_exptl_absorpt_correction_type multi-scan
_exptl_absorpt_process_details '(SADABS; Sheldrick, 2001)'
_exptl_crystal_colour colourless
_exptl_crystal_density_diffrn 1.826
_exptl_crystal_density_method 'not measured'
_exptl_crystal_description needle
_exptl_crystal_F_000 360
_exptl_crystal_size_max 0.25
_exptl_crystal_size_mid 0.20
_exptl_crystal_size_min 0.12
_refine_diff_density_max 0.360
_refine_diff_density_min -0.426
_refine_ls_extinction_method none
_refine_ls_goodness_of_fit_ref 1.096
_refine_ls_hydrogen_treatment mixed
_refine_ls_matrix_type full
_refine_ls_number_parameters 107
_refine_ls_number_reflns 1498
_refine_ls_number_restraints 0
_refine_ls_restrained_S_all 1.096
_refine_ls_R_factor_all 0.0276
_refine_ls_R_factor_gt 0.0250
_refine_ls_shift/su_max 0.000
_refine_ls_shift/su_mean 0.000
_refine_ls_structure_factor_coef Fsqd
_refine_ls_weighting_details 'calc w=1/[\s^2^(Fo^2^)+(0.0348P)^2^+0.2753P] where P=(Fo^2^+2Fc^2^)/3'
_refine_ls_weighting_scheme calc
_refine_ls_wR_factor_gt 0.0627
_refine_ls_wR_factor_ref 0.0642
_reflns_number_gt 1398
_reflns_number_total 1498
_reflns_threshold_expression I>2\s(I)
_cod_data_source_file bv2123.cif
_cod_data_source_block I
_cod_original_sg_symbol_H-M 'P 21/c'
_cod_database_code 2223312
_cod_database_fobs_code 2223312

loop_
_symmetry_equiv_pos_as_xyz
'x, y, z'
'-x, y+1/2, -z+1/2'
'-x, -y, -z'
'x, -y-1/2, z-1/2'

loop_
_atom_site_type_symbol
_atom_site_label
_atom_site_fract_x
_atom_site_fract_y
_atom_site_fract_z
_atom_site_U_iso_or_equiv
_atom_site_adp_type
_atom_site_calc_flag
_atom_site_refinement_flags
_atom_site_occupancy
_atom_site_disorder_assembly
_atom_site_disorder_group
K K1 0.50362(4) 0.64050(2) 0.09788(4) 0.01167(10) Uani d . 1 . .
O O1 -0.30644(12) 0.82467(7) 0.01504(14) 0.0127(2) Uani d . 1 . .
O O2 -0.09437(12) 0.92917(7) 0.20776(13) 0.01173(19) Uani d . 1 . .
O O3 0.27158(12) 0.76799(7) 0.24610(13) 0.01273(19) Uani d . 1 . .
O O4 0.46616(12) 0.93401(7) 0.18090(13) 0.0122(2) Uani d . 1 . .
O O1W 0.77186(13) 0.51272(8) 0.03917(15) 0.0155(2) Uani d . 1 . .
N N1 0.28881(15) 0.90970(9) 0.06042(16) 0.0110(2) Uani d . 1 . .
C C1 -0.14337(17) 0.85843(9) 0.07756(18) 0.0091(2) Uani d . 1 . .
C C2 0.00201(17) 0.81466(10) -0.02077(18) 0.0112(2) Uani d . 1 . .
H H2A -0.0220 0.7419 -0.0464 0.013 Uiso calc R 1 . .
H H2B -0.0110 0.8482 -0.1510 0.013 Uiso calc R 1 . .
C C3 0.19948(16) 0.82835(10) 0.10799(18) 0.0096(2) Uani d . 1 . .
H H4O 0.543(3) 0.8999(18) 0.124(3) 0.031(5) Uiso d . 1 . .
H H1N 0.243(3) 0.9497(15) -0.027(3) 0.024(5) Uiso d . 1 . .
H H1W 0.863(3) 0.4904(18) 0.125(3) 0.036(6) Uiso d . 1 . .
H H2W 0.807(3) 0.5327(18) -0.062(4) 0.043(6) Uiso d . 1 . .

loop_
_atom_site_aniso_label
_atom_site_aniso_U_11
_atom_site_aniso_U_22
_atom_site_aniso_U_33
_atom_site_aniso_U_12
_atom_site_aniso_U_13
_atom_site_aniso_U_23
K1 0.01153(15) 0.01230(16) 0.01062(15) 0.00162(9) 0.00197(10) -0.00076(9)
O1 0.0095(4) 0.0153(4) 0.0134(4) -0.0009(3) 0.0029(3) -0.0024(3)
O2 0.0112(4) 0.0130(4) 0.0108(4) 0.0004(3) 0.0024(3) -0.0031(3)
O3 0.0131(4) 0.0140(4) 0.0112(4) 0.0013(3) 0.0034(3) 0.0021(3)
O4 0.0078(4) 0.0165(5) 0.0118(4) -0.0021(3) 0.0020(3) -0.0035(3)
O1W 0.0120(4) 0.0218(5) 0.0130(5) 0.0038(4) 0.0041(4) 0.0064(4)
N1 0.0096(5) 0.0121(5) 0.0097(5) 0.0001(4) -0.0002(4) 0.0006(4)
C1 0.0103(5) 0.0096(6) 0.0070(5) 0.0016(4) 0.0018(4) 0.0026(4)
C2 0.0104(5) 0.0133(6) 0.0099(5) -0.0001(4) 0.0031(4) -0.0029(4)
C3 0.0096(5) 0.0113(6) 0.0092(5) 0.0009(4) 0.0047(4) -0.0028(4)

loop_
_atom_type_symbol
_atom_type_description
_atom_type_scat_dispersion_real
_atom_type_scat_dispersion_imag
_atom_type_scat_source
C C 0.0033 0.0016 'International Tables Vol C Tables 4.2.6.8 and 6.1.1.4'
H H 0.0000 0.0000 'International Tables Vol C Tables 4.2.6.8 and 6.1.1.4'
N N 0.0061 0.0033 'International Tables Vol C Tables 4.2.6.8 and 6.1.1.4'
O O 0.0106 0.0060 'International Tables Vol C Tables 4.2.6.8 and 6.1.1.4'
K K 0.2009 0.2494 'International Tables Vol C Tables 4.2.6.8 and 6.1.1.4'

loop_
_geom_angle_atom_site_label_1
_geom_angle_atom_site_label_2
_geom_angle_atom_site_label_3
_geom_angle_site_symmetry_1
_geom_angle_site_symmetry_3
_geom_angle
_geom_angle_publ_flag
O1W K1 O3 . . 167.55(3) ?
O1W K1 O3 . 4_575 116.31(3) ?
O3 K1 O3 . 4_575 75.90(2) ?
O1W K1 O1W . 3_665 91.10(3) ?
O3 K1 O1W . 3_665 94.15(3) ?
O3 K1 O1W 4_575 3_665 77.83(4) ?
O1W K1 O1 . 4_676 93.09(4) ?
O3 K1 O1 . 4_676 74.63(3) ?
O3 K1 O1 4_575 4_676 144.05(3) ?
O1W K1 O1 3_665 4_676 124.30(3) ?
O1W K1 O1 . 1_655 93.40(3) ?
O3 K1 O1 . 1_655 87.81(3) ?
O3 K1 O1 4_575 1_655 73.05(3) ?
O1W K1 O1 3_665 1_655 149.40(3) ?
O1 K1 O1 4_676 1_655 85.67(3) ?
O1W K1 O4 . 4_575 62.64(4) ?
O3 K1 O4 . 4_575 129.78(3) ?
O3 K1 O4 4_575 4_575 55.86(3) ?
O1W K1 O4 3_665 4_575 64.93(3) ?
O1 K1 O4 4_676 4_575 155.21(3) ?
O1 K1 O4 1_655 4_575 90.56(3) ?
O1W K1 O4 . 2_645 64.79(3) ?
O3 K1 O4 . 2_645 108.45(3) ?
O3 K1 O4 4_575 2_645 137.54(3) ?
O1W K1 O4 3_665 2_645 59.85(3) ?
O1 K1 O4 4_676 2_645 72.32(3) ?
O1 K1 O4 1_655 2_645 147.29(3) ?
O4 K1 O4 4_575 2_645 99.36(3) ?
N1 O4 H4O . . 104.5(13) n
H1W O1W H2W . . 108(2) n
C3 N1 O4 . . 119.52(10) ?
C3 N1 H1N . . 124.0(14) n
O4 N1 H1N . . 116.1(14) n
O1 C1 O2 . . 124.49(11) ?
O1 C1 C2 . . 117.18(11) ?
O2 C1 C2 . . 118.23(11) ?
C3 C2 C1 . . 113.38(10) ?
C3 C2 H2A . . 108.9 n
C1 C2 H2A . . 108.9 n
C3 C2 H2B . . 108.9 n
C1 C2 H2B . . 108.9 n
H2A C2 H2B . . 107.7 n
O3 C3 N1 . . 123.01(11) ?
O3 C3 C2 . . 121.88(11) ?
N1 C3 C2 . . 115.11(11) ?

loop_
_geom_bond_atom_site_label_1
_geom_bond_atom_site_label_2
_geom_bond_site_symmetry_2
_geom_bond_distance
_geom_bond_publ_flag
K1 O1W . 2.7105(11) ?
K1 O3 . 2.7734(10) ?
K1 O3 4_575 2.8202(12) ?
K1 O1W 3_665 2.8358(12) ?
K1 O1 4_676 2.8558(12) ?
K1 O1 1_655 2.9128(11) ?
K1 O4 4_575 2.9448(10) ?
K1 O4 2_645 3.0580(11) ?
O1 C1 . 1.2560(15) ?
O2 C1 . 1.2628(15) ?
O3 C3 . 1.2337(16) ?
O4 N1 . 1.3951(14) ?
O4 H4O . 0.89(2) n
O1W H1W . 0.82(2) n
O1W H2W . 0.84(3) n
N1 C3 . 1.3351(17) ?
N1 H1N . 0.79(2) n
C1 C2 . 1.5279(17) ?
C2 C3 . 1.5111(17) ?
C2 H2A . 0.9700 n
C2 H2B . 0.9700 n

loop_
_geom_hbond_atom_site_label_D
_geom_hbond_atom_site_label_H
_geom_hbond_atom_site_label_A
_geom_hbond_site_symmetry_A
_geom_hbond_distance_DH
_geom_hbond_distance_HA
_geom_hbond_distance_DA
_geom_hbond_angle_DHA
O4 H4O O1 1_655 0.89(2) 1.79(2) 2.6820(13) 177(2)
N1 H1N O2 3_575 0.79(2) 2.12(2) 2.9025(16) 166.7(18)
O1W H1W O2 2_645 0.82(2) 1.97(2) 2.7811(15) 171(2)
O1W H2W O2 4_675 0.84(3) 1.97(3) 2.8046(14) 175(2)

loop_
_geom_torsion_atom_site_label_1
_geom_torsion_atom_site_label_2
_geom_torsion_atom_site_label_3
_geom_torsion_atom_site_label_4
_geom_torsion_site_symmetry_1
_geom_torsion_site_symmetry_2
_geom_torsion_site_symmetry_3
_geom_torsion_site_symmetry_4
_geom_torsion
_geom_torsion_publ_flag
O1 C1 C2 C3 . . . . -159.16(11) ?
O2 C1 C2 C3 . . . . 24.31(15) ?
O4 N1 C3 O3 . . . . -5.58(18) ?
O4 N1 C3 C2 . . . . 174.68(10) ?
C1 C2 C3 O3 . . . . 83.28(14) ?
C1 C2 C3 N1 . . . . -96.98(13) ?
